data_1512728
loop_
_publ_author_name
'Himanshu Sekhar Jena'
'Vadivelu Manivannan'

_publ_section_title
;
 Molecular structures of dinuclear zinc(II) complexes of chiral tridentate
 imine and amine ligands: Effect of ligand geometry on
 diastereoselectivity
;
_journal_name_full
;
Inorganica Chimica Acta
;
_journal_page_first 210
_journal_page_last 219
_journal_volume 393
_journal_year 2012
_chemical_formula_moiety 'C40 H30 N6 O4 Zn2'
_chemical_formula_sum 'C40 H30 N6 O4 Zn2'
_chemical_formula_weight 789.48
_space_group_IT_number 14
_symmetry_cell_setting monoclinic
_symmetry_space_group_name_Hall '-P 2ybc'
_symmetry_space_group_name_H-M 'P 1 21/c 1'
_atom_sites_solution_hydrogens geom
_atom_sites_solution_primary direct
_atom_sites_solution_secondary difmap
_cell_angle_alpha 90.00
_cell_angle_beta 94.858(3)
_cell_angle_gamma 90.00
_cell_formula_units_Z 2
_cell_length_a 8.6555(4)
_cell_length_b 11.6319(6)
_cell_length_c 17.4024(9)
_cell_measurement_reflns_used 4810
_cell_measurement_temperature 296(2)
_cell_measurement_theta_max 20.75
_cell_measurement_theta_min 2.35
_cell_volume 1745.78(15)
_computing_structure_refinement 'SHELXL-97 (Sheldrick, 1997)'
_computing_structure_solution 'SHELXS-97 (Sheldrick, 1990)'
_diffrn_ambient_temperature 296(2)
_diffrn_measured_fraction_theta_full 1.00
_diffrn_measured_fraction_theta_max 1.00
_diffrn_radiation_monochromator graphite
_diffrn_radiation_source 'fine-focus sealed tube'
_diffrn_radiation_type MoK\a
_diffrn_radiation_wavelength 0.71073
_diffrn_reflns_av_R_equivalents 0.0453
_diffrn_reflns_av_sigmaI/netI 0.0345
_diffrn_reflns_limit_h_max 10
_diffrn_reflns_limit_h_min -10
_diffrn_reflns_limit_k_max 13
_diffrn_reflns_limit_k_min -13
_diffrn_reflns_limit_l_max 20
_diffrn_reflns_limit_l_min -20
_diffrn_reflns_number 16118
_diffrn_reflns_theta_full 24.88
_diffrn_reflns_theta_max 24.88
_diffrn_reflns_theta_min 2.11
_exptl_absorpt_coefficient_mu 1.426
_exptl_absorpt_correction_T_max 0.671
_exptl_absorpt_correction_T_min 0.545
_exptl_absorpt_correction_type multi-scan
_exptl_absorpt_process_details multi-scan
_exptl_crystal_colour White
_exptl_crystal_density_diffrn 1.502
_exptl_crystal_density_method 'not measured'
_exptl_crystal_description Block
_exptl_crystal_F_000 808.0
_exptl_crystal_size_max 0.44
_exptl_crystal_size_mid 0.36
_exptl_crystal_size_min 0.28
_refine_diff_density_max 0.393
_refine_diff_density_min -0.219
_refine_diff_density_rms 0.061
_refine_ls_extinction_method none
_refine_ls_goodness_of_fit_ref 1.087
_refine_ls_hydrogen_treatment constr
_refine_ls_matrix_type full
_refine_ls_number_parameters 235
_refine_ls_number_reflns 3037
_refine_ls_number_restraints 0
_refine_ls_restrained_S_all 1.087
_refine_ls_R_factor_all 0.0627
_refine_ls_R_factor_gt 0.0365
_refine_ls_shift/su_max 0.000
_refine_ls_shift/su_mean 0.000
_refine_ls_structure_factor_coef Fsqd
_refine_ls_weighting_details 'calc w=1/[\s^2^(Fo^2^)+(0.0362P)^2^+1.6912P] where P=(Fo^2^+2Fc^2^)/3'
_refine_ls_weighting_scheme calc
_refine_ls_wR_factor_gt 0.0817
_refine_ls_wR_factor_ref 0.0950
_reflns_number_gt 2752
_reflns_number_total 3037
_reflns_threshold_expression >2sigma(I)
_cod_data_source_file ICA-2013-394-210-219-3.cif
_cod_data_source_block 3
_cod_original_sg_symbol_H-M 'P 21/c'
_cod_database_code 1512728

loop_
_symmetry_equiv_pos_as_xyz
'x, y, z'
'-x, y+1/2, -z+1/2'
'-x, -y, -z'
'x, -y-1/2, z-1/2'

loop_
_atom_site_label
_atom_site_type_symbol
_atom_site_fract_x
_atom_site_fract_y
_atom_site_fract_z
_atom_site_U_iso_or_equiv
_atom_site_adp_type
_atom_site_occupancy
_atom_site_symmetry_multiplicity
_atom_site_calc_flag
_atom_site_refinement_flags
Zn1 Zn 0.12410(5) 0.46554(4) 0.44118(3) 0.0533(2) Uani 1 1 d .
C5 C 0.2514(5) 0.2391(4) 0.3963(2) 0.0510(11) Uani 1 1 d .
C7 C 0.2570(5) 0.1615(4) 0.5310(2) 0.0477(10) Uani 1 1 d .
C6 C 0.3189(4) 0.2522(3) 0.4793(2) 0.0483(11) Uani 1 1 d .
H6 H 0.4317 0.2436 0.4807 0.058 Uiso 1 1 calc R
C8 C 0.1005(5) 0.1555(4) 0.5401(2) 0.0615(12) Uani 1 1 d .
H8 H 0.0327 0.2071 0.5141 0.074 Uiso 1 1 calc R
C4 C 0.2733(5) 0.1383(4) 0.3566(3) 0.0653(13) Uani 1 1 d .
H4 H 0.3270 0.0772 0.3808 0.078 Uiso 1 1 calc R
C2 C 0.1384(6) 0.2213(6) 0.2467(3) 0.0773(16) Uani 1 1 d .
H2 H 0.1003 0.2180 0.1952 0.093 Uiso 1 1 calc R
C1 C 0.1186(5) 0.3187(5) 0.2894(3) 0.0718(14) Uani 1 1 d .
H1 H 0.0664 0.3809 0.2658 0.086 Uiso 1 1 calc R
C9 C 0.0435(6) 0.0728(4) 0.5880(3) 0.0695(14) Uani 1 1 d .
H9 H -0.0621 0.0693 0.5940 0.083 Uiso 1 1 calc R
C3 C 0.2148(6) 0.1294(5) 0.2810(3) 0.0776(15) Uani 1 1 d .
H3 H 0.2269 0.0619 0.2535 0.093 Uiso 1 1 calc R
C12 C 0.3554(5) 0.0849(4) 0.5698(3) 0.0732(14) Uani 1 1 d .
H12 H 0.4613 0.0880 0.5643 0.088 Uiso 1 1 calc R
C11 C 0.2973(7) 0.0029(5) 0.6173(3) 0.0904(17) Uani 1 1 d .
H11 H 0.3648 -0.0487 0.6436 0.108 Uiso 1 1 calc R
C10 C 0.1425(7) -0.0032(4) 0.6261(3) 0.0787(15) Uani 1 1 d .
H10 H 0.1047 -0.0589 0.6580 0.094 Uiso 1 1 calc R
N2 N 0.2841(4) 0.3685(3) 0.50786(18) 0.0458(8) Uani 1 1 d .
N1 N 0.1717(4) 0.3275(3) 0.3640(2) 0.0573(10) Uani 1 1 d .
O1 O -0.1010(3) 0.4429(2) 0.45458(15) 0.0545(8) Uani 1 1 d .
N3 N 0.1734(5) 0.5978(5) 0.3785(2) 0.0783(13) Uani 1 1 d .
C13 C -0.2205(5) 0.4176(4) 0.4041(2) 0.0467(10) Uani 1 1 d .
C15 C -0.3346(6) 0.2923(4) 0.3036(3) 0.0649(13) Uani 1 1 d .
H15 H -0.3282 0.2264 0.2738 0.078 Uiso 1 1 calc R
C14 C -0.2181(5) 0.3166(4) 0.3599(3) 0.0600(12) Uani 1 1 d .
H14 H -0.1362 0.2653 0.3688 0.072 Uiso 1 1 calc R
C16 C 0.3681(4) 0.4050(4) 0.5667(2) 0.0500(10) Uani 1 1 d .
H16 H 0.4496 0.3576 0.5851 0.060 Uiso 1 1 calc R
C17 C 0.3513(4) 0.5104(4) 0.6076(2) 0.0452(10) Uani 1 1 d .
C18 C 0.4686(5) 0.5397(4) 0.6649(2) 0.0590(12) Uani 1 1 d .
H18 H 0.5546 0.4918 0.6730 0.071 Uiso 1 1 calc R
C19 C 0.4607(5) 0.6360(4) 0.7094(3) 0.0665(13) Uani 1 1 d .
H19 H 0.5390 0.6528 0.7477 0.080 Uiso 1 1 calc R
C20 C 0.2287(7) 0.6863(7) 0.3884(3) 0.0763(16) Uani 1 1 d .
O2 O 0.2883(5) 0.7779(4) 0.3966(3) 0.1328(18) Uani 1 1 d .

loop_
_atom_site_aniso_label
_atom_site_aniso_U_11
_atom_site_aniso_U_22
_atom_site_aniso_U_33
_atom_site_aniso_U_23
_atom_site_aniso_U_13
_atom_site_aniso_U_12
Zn1 0.0462(3) 0.0540(4) 0.0590(3) 0.0033(3) 0.0012(2) 0.0098(3)
C5 0.045(2) 0.055(3) 0.054(3) -0.005(2) 0.013(2) 0.002(2)
C7 0.049(3) 0.042(3) 0.052(2) -0.006(2) 0.0022(19) 0.002(2)
C6 0.036(2) 0.045(3) 0.064(3) -0.003(2) 0.0057(19) 0.0064(19)
C8 0.053(3) 0.066(3) 0.065(3) 0.003(3) 0.004(2) 0.002(2)
C4 0.069(3) 0.062(4) 0.066(3) -0.005(3) 0.013(2) 0.004(3)
C2 0.067(3) 0.112(5) 0.053(3) -0.010(3) 0.006(2) -0.010(3)
C1 0.068(3) 0.093(4) 0.054(3) 0.003(3) 0.002(2) 0.006(3)
C9 0.070(3) 0.062(4) 0.078(3) -0.005(3) 0.018(3) -0.002(3)
C3 0.085(4) 0.083(4) 0.066(4) -0.020(3) 0.022(3) -0.008(3)
C12 0.057(3) 0.059(3) 0.103(4) 0.017(3) 0.005(3) 0.008(3)
C11 0.089(4) 0.061(4) 0.121(5) 0.032(3) 0.006(4) 0.014(3)
C10 0.103(5) 0.047(3) 0.089(4) 0.006(3) 0.022(3) -0.009(3)
N2 0.0428(19) 0.042(2) 0.053(2) -0.0006(16) 0.0036(16) 0.0026(16)
N1 0.049(2) 0.070(3) 0.054(2) 0.0014(19) 0.0047(17) 0.005(2)
O1 0.0416(16) 0.056(2) 0.0647(18) -0.0117(14) -0.0030(13) 0.0078(14)
N3 0.086(3) 0.070(3) 0.080(3) 0.018(3) 0.014(2) 0.013(3)
C13 0.044(2) 0.044(3) 0.053(2) 0.002(2) 0.006(2) -0.001(2)
C15 0.070(3) 0.051(3) 0.074(3) -0.010(2) 0.007(3) -0.008(3)
C14 0.056(3) 0.048(3) 0.076(3) -0.008(2) 0.004(2) 0.007(2)
C16 0.036(2) 0.054(3) 0.060(3) 0.004(2) 0.001(2) 0.004(2)
C17 0.040(2) 0.046(3) 0.050(2) 0.001(2) 0.0051(18) -0.002(2)
C18 0.044(3) 0.062(3) 0.070(3) -0.002(3) -0.002(2) 0.005(2)
C19 0.053(3) 0.072(4) 0.073(3) -0.009(3) -0.002(2) -0.013(3)
C20 0.054(3) 0.079(5) 0.097(4) 0.013(4) 0.016(3) 0.022(3)
O2 0.097(3) 0.092(4) 0.211(5) 0.006(4) 0.020(3) -0.016(3)

loop_
_atom_type_symbol
_atom_type_description
_atom_type_scat_dispersion_real
_atom_type_scat_dispersion_imag
_atom_type_scat_source
C C 0.0033 0.0016 'International Tables Vol C Tables 4.2.6.8 and 6.1.1.4'
H H 0.0000 0.0000 'International Tables Vol C Tables 4.2.6.8 and 6.1.1.4'
N N 0.0061 0.0033 'International Tables Vol C Tables 4.2.6.8 and 6.1.1.4'
O O 0.0106 0.0060 'International Tables Vol C Tables 4.2.6.8 and 6.1.1.4'
Zn Zn 0.2839 1.4301 'International Tables Vol C Tables 4.2.6.8 and 6.1.1.4'

loop_
_geom_angle_atom_site_label_1
_geom_angle_atom_site_label_2
_geom_angle_atom_site_label_3
_geom_angle
_geom_angle_site_symmetry_1
_geom_angle_site_symmetry_3
O1 Zn1 O1 78.68(12) . 3_566
N1 Zn1 N2 77.79(13) . .
N2 C5 C4 154.7(3) . .
C4 C5 C6 120.2(4) . .
C12 C7 C8 119.0(4) . .
C12 C7 C6 120.6(4) . .
C8 C7 C6 120.3(4) . .
C7 C6 C5 111.6(3) . .
C7 C8 C9 120.4(4) . .
C3 C4 C5 119.2(5) . .
C3 C2 C1 119.1(5) . .
C10 C9 C8 120.0(5) . .
C2 C3 C4 119.0(5) . .
C7 C12 C11 120.0(5) . .
C10 C11 C12 120.9(5) . .
C11 C10 C9 119.6(5) . .
C5 N2 C1 31.68(14) . .
C13 O1 Zn1 131.5(2) . .
C13 O1 Zn1 123.3(2) . 3_566
Zn1 O1 Zn1 101.32(11) . 3_566
O1 C13 C14 120.0(4) . .
O1 C13 C17 122.2(4) . 3_566
C14 C13 C17 117.8(4) . 3_566
C14 C15 C19 121.0(4) . 3_566
C15 C14 C13 121.2(4) . .
C18 C17 C13 118.8(4) . 3_566
C18 C17 C16 117.6(4) . .
C13 C17 C16 123.5(4) 3_566 .
C19 C18 C17 122.2(4) . .
C18 C19 C15 118.7(4) . 3_566

loop_
_geom_bond_atom_site_label_1
_geom_bond_atom_site_label_2
_geom_bond_distance
_geom_bond_site_symmetry_2
Zn1 N3 1.954(5) .
Zn1 O1 1.999(3) .
Zn1 N2 2.065(3) .
Zn1 O1 2.128(3) 3_566
Zn1 N1 2.155(4) .
C5 N1 1.335(5) .
C5 C4 1.383(6) .
C5 C6 1.519(5) .
C7 C12 1.371(6) .
C7 C8 1.379(6) .
C7 C6 1.514(5) .
C6 N2 1.481(5) .
C8 C9 1.390(6) .
C4 C3 1.373(6) .
C2 C3 1.367(7) .
C2 C1 1.373(7) .
C1 N1 1.344(5) .
C9 C10 1.364(7) .
C12 C11 1.384(7) .
C11 C10 1.363(7) .
N2 C16 1.277(5) .
O1 C13 1.332(4) .
O1 Zn1 2.128(3) 3_566
N3 C20 1.142(7) .
C13 C14 1.406(6) .
C13 C17 1.410(5) 3_566
C15 C14 1.374(6) .
C15 C19 1.377(6) 3_566
C16 C17 1.431(6) .
C17 C18 1.405(5) .
C17 C13 1.410(5) 3_566
C18 C19 1.366(6) .
C19 C15 1.377(6) 3_566
C20 O2 1.187(7) .
